data_1542691
loop_
_publ_author_name
'Hajra, Saumen'
'Aziz, Sk Mohammad'
'Jana, Bibekananda'
'Mahish, Prosenjit'
'Das, Dhiraj'

_publ_section_title
;
 Synthesis of Chiral Spiro-Aziridine Oxindoles via Aza-Corey-Chaykovsky
 Reaction of Isatin Derived N-tert-Butanesulfinyl Ketimines.
;
_journal_issue 3
_journal_name_full 'Organic letters'
_journal_page_first 532
_journal_page_last 535
_journal_paper_doi 10.1021/acs.orglett.5b03564
_journal_volume 18
_journal_year 2016
_chemical_formula_moiety 'C14 H17 F N2 O2 S'
_chemical_formula_sum 'C14 H17 F N2 O2 S'
_chemical_formula_weight 296.36
_chemical_name_systematic
;
 ?
;
_space_group_IT_number 4
_symmetry_cell_setting monoclinic
_symmetry_space_group_name_Hall 'P 2yb'
_symmetry_space_group_name_H-M 'P 1 21 1'
_atom_sites_solution_hydrogens geom
_atom_sites_solution_primary direct
_atom_sites_solution_secondary difmap
_audit_creation_method SHELXL-97
_cell_angle_alpha 90.00
_cell_angle_beta 102.611(6)
_cell_angle_gamma 90.00
_cell_formula_units_Z 2
_cell_length_a 5.8834(13)
_cell_length_b 11.064(2)
_cell_length_c 11.101(2)
_cell_measurement_reflns_used 8783
_cell_measurement_temperature 293(2)
_cell_measurement_theta_max 26.34
_cell_measurement_theta_min 1.88
_cell_volume 705.2(2)
_computing_structure_refinement 'SHELXL-97 (Sheldrick, 2008)'
_diffrn_ambient_temperature 293(2)
_diffrn_measured_fraction_theta_full 0.990
_diffrn_measured_fraction_theta_max 0.990
_diffrn_measurement_device_type 'BRUCKER SMART APEX II CCD'
_diffrn_radiation_monochromator graphite
_diffrn_radiation_source 'fine-focus sealed tube'
_diffrn_radiation_type MoK\a
_diffrn_radiation_wavelength 0.71073
_diffrn_reflns_av_R_equivalents 0.0444
_diffrn_reflns_av_sigmaI/netI 0.0539
_diffrn_reflns_limit_h_max 7
_diffrn_reflns_limit_h_min -6
_diffrn_reflns_limit_k_max 13
_diffrn_reflns_limit_k_min -13
_diffrn_reflns_limit_l_max 13
_diffrn_reflns_limit_l_min -13
_diffrn_reflns_number 8783
_diffrn_reflns_theta_full 26.34
_diffrn_reflns_theta_max 26.34
_diffrn_reflns_theta_min 1.88
_exptl_absorpt_coefficient_mu 0.244
_exptl_absorpt_correction_type none
_exptl_crystal_colour colorless
_exptl_crystal_density_diffrn 1.396
_exptl_crystal_density_method 'not measured'
_exptl_crystal_description block
_exptl_crystal_F_000 312
_exptl_crystal_size_max 0.2
_exptl_crystal_size_mid 0.2
_exptl_crystal_size_min 0.1
_refine_diff_density_max 0.244
_refine_diff_density_min -0.287
_refine_diff_density_rms 0.059
_refine_ls_abs_structure_details 'Flack H D (1983), Acta Cryst. A39, 876-881'
_refine_ls_abs_structure_Flack 0.02(9)
_refine_ls_extinction_method none
_refine_ls_goodness_of_fit_ref 1.092
_refine_ls_hydrogen_treatment mixed
_refine_ls_matrix_type full
_refine_ls_number_parameters 186
_refine_ls_number_reflns 2634
_refine_ls_number_restraints 1
_refine_ls_restrained_S_all 1.092
_refine_ls_R_factor_all 0.0459
_refine_ls_R_factor_gt 0.0379
_refine_ls_shift/su_max 0.001
_refine_ls_shift/su_mean 0.000
_refine_ls_structure_factor_coef Fsqd
_refine_ls_weighting_details 'calc w=1/[\s^2^(Fo^2^)+(0.0498P)^2^+0.0209P] where P=(Fo^2^+2Fc^2^)/3'
_refine_ls_weighting_scheme calc
_refine_ls_wR_factor_gt 0.0893
_refine_ls_wR_factor_ref 0.0967
_reflns_number_gt 2339
_reflns_number_total 2634
_reflns_threshold_expression >2\s(I)
_cod_data_source_file ol5b03564_si_002.cif
_cod_data_source_block 847
_cod_original_sg_symbol_H-M P21
_cod_database_code 1542691

loop_
_symmetry_equiv_pos_as_xyz
'x, y, z'
'-x, y+1/2, -z'

loop_
_atom_site_label
_atom_site_type_symbol
_atom_site_fract_x
_atom_site_fract_y
_atom_site_fract_z
_atom_site_U_iso_or_equiv
_atom_site_adp_type
_atom_site_occupancy
_atom_site_symmetry_multiplicity
_atom_site_calc_flag
_atom_site_refinement_flags
S1 S -0.07833(11) 0.28922(6) 0.23856(5) 0.01760(17) Uani 1 1 d .
F1 F 0.5711(3) 0.05352(16) 0.73655(13) 0.0255(4) Uani 1 1 d .
O1 O 0.3244(3) -0.07012(19) 0.26792(16) 0.0218(4) Uani 1 1 d .
O2 O -0.3162(3) 0.2927(2) 0.26246(15) 0.0237(4) Uani 1 1 d .
N1 N 0.4072(4) -0.0088(2) 0.47169(19) 0.0179(5) Uani 1 1 d .
N2 N 0.0085(4) 0.1399(2) 0.22916(18) 0.0172(5) Uani 1 1 d .
C1 C 0.2983(5) 0.0682(3) 0.5444(2) 0.0168(6) Uani 1 1 d .
C2 C 0.3692(5) 0.0973(2) 0.6683(2) 0.0195(6) Uani 1 1 d .
C3 C 0.2304(5) 0.1717(3) 0.7229(2) 0.0205(6) Uani 1 1 d .
H3 H 0.2769 0.1909 0.8062 0.025 Uiso 1 1 calc R
C4 C 0.0239(5) 0.2174(2) 0.6543(2) 0.0213(6) Uani 1 1 d .
H4 H -0.0688 0.2661 0.6923 0.026 Uiso 1 1 calc R
C5 C -0.0472(5) 0.1915(2) 0.5286(2) 0.0178(6) Uani 1 1 d .
H5 H -0.1855 0.2229 0.4822 0.021 Uiso 1 1 calc R
C6 C 0.0928(4) 0.1179(2) 0.4746(2) 0.0158(5) Uani 1 1 d .
C7 C 0.0708(4) 0.0702(3) 0.3467(2) 0.0165(6) Uani 1 1 d .
C8 C 0.2789(5) -0.0108(2) 0.3525(2) 0.0181(6) Uani 1 1 d .
C9 C 0.6048(5) -0.0874(3) 0.5178(2) 0.0227(6) Uani 1 1 d .
H9A H 0.6266 -0.1409 0.4531 0.034 Uiso 1 1 calc R
H9B H 0.5760 -0.1339 0.5859 0.034 Uiso 1 1 calc R
H9C H 0.7423 -0.0393 0.5447 0.034 Uiso 1 1 calc R
C10 C -0.1522(5) 0.0466(3) 0.2546(2) 0.0203(6) Uani 1 1 d .
H10A H -0.1641 -0.0277 0.2073 0.024 Uiso 1 1 calc R
H10B H -0.2962 0.0731 0.2752 0.024 Uiso 1 1 calc R
C11 C -0.1049(5) 0.3194(2) 0.0720(2) 0.0170(6) Uani 1 1 d .
C12 C -0.2726(5) 0.2308(3) -0.0060(2) 0.0221(7) Uani 1 1 d .
H12A H -0.3059 0.2567 -0.0906 0.033 Uiso 1 1 calc R
H12B H -0.4145 0.2279 0.0232 0.033 Uiso 1 1 calc R
H12C H -0.2032 0.1519 0.0001 0.033 Uiso 1 1 calc R
C13 C 0.1389(5) 0.3116(3) 0.0482(2) 0.0238(7) Uani 1 1 d .
H13A H 0.1928 0.2295 0.0586 0.036 Uiso 1 1 calc R
H13B H 0.2416 0.3626 0.1055 0.036 Uiso 1 1 calc R
H13C H 0.1366 0.3375 -0.0346 0.036 Uiso 1 1 calc R
C14 C -0.1990(5) 0.4494(3) 0.0551(3) 0.0241(7) Uani 1 1 d .
H14A H -0.2151 0.4733 -0.0295 0.036 Uiso 1 1 calc R
H14B H -0.0926 0.5030 0.1074 0.036 Uiso 1 1 calc R
H14C H -0.3482 0.4531 0.0768 0.036 Uiso 1 1 calc R

loop_
_atom_site_aniso_label
_atom_site_aniso_U_11
_atom_site_aniso_U_22
_atom_site_aniso_U_33
_atom_site_aniso_U_23
_atom_site_aniso_U_13
_atom_site_aniso_U_12
S1 0.0193(3) 0.0182(3) 0.0154(3) 0.0000(3) 0.0040(2) 0.0015(3)
F1 0.0244(9) 0.0306(10) 0.0195(7) 0.0004(7) 0.0006(6) 0.0045(8)
O1 0.0240(11) 0.0213(11) 0.0222(10) -0.0023(8) 0.0093(8) 0.0002(8)
O2 0.0217(10) 0.0310(11) 0.0209(8) 0.0033(9) 0.0098(7) 0.0058(11)
N1 0.0160(12) 0.0185(12) 0.0200(11) -0.0001(9) 0.0056(9) 0.0006(10)
N2 0.0163(12) 0.0183(13) 0.0166(10) 0.0017(9) 0.0028(8) -0.0003(10)
C1 0.0177(14) 0.0135(13) 0.0203(12) 0.0001(10) 0.0063(10) -0.0011(11)
C2 0.0194(15) 0.0175(15) 0.0209(13) 0.0024(11) 0.0030(11) -0.0013(11)
C3 0.0297(16) 0.0169(15) 0.0156(11) -0.0003(11) 0.0065(11) -0.0025(12)
C4 0.0287(16) 0.0178(15) 0.0221(13) -0.0007(11) 0.0154(12) 0.0009(12)
C5 0.0136(14) 0.0173(14) 0.0233(12) 0.0050(11) 0.0058(11) 0.0021(11)
C6 0.0180(14) 0.0150(14) 0.0158(11) 0.0007(10) 0.0068(10) -0.0021(11)
C7 0.0183(14) 0.0162(14) 0.0159(12) 0.0028(10) 0.0059(10) 0.0009(11)
C8 0.0183(14) 0.0174(14) 0.0196(13) 0.0028(11) 0.0067(11) -0.0028(12)
C9 0.0193(16) 0.0246(17) 0.0248(14) 0.0035(12) 0.0062(12) 0.0050(13)
C10 0.0191(14) 0.0203(15) 0.0214(13) 0.0003(11) 0.0047(11) -0.0023(12)
C11 0.0155(14) 0.0198(16) 0.0164(11) -0.0004(10) 0.0047(10) 0.0012(11)
C12 0.0201(15) 0.0293(17) 0.0168(12) -0.0009(11) 0.0039(11) 0.0028(12)
C13 0.0214(15) 0.0269(18) 0.0251(13) 0.0014(12) 0.0092(11) -0.0018(13)
C14 0.0287(17) 0.0247(16) 0.0208(13) 0.0025(12) 0.0093(12) 0.0044(13)

loop_
_atom_type_symbol
_atom_type_description
_atom_type_scat_dispersion_real
_atom_type_scat_dispersion_imag
_atom_type_scat_source
C C 0.0033 0.0016 'International Tables Vol C Tables 4.2.6.8 and 6.1.1.4'
F F 0.0171 0.0103 'International Tables Vol C Tables 4.2.6.8 and 6.1.1.4'
N N 0.0061 0.0033 'International Tables Vol C Tables 4.2.6.8 and 6.1.1.4'
O O 0.0106 0.0060 'International Tables Vol C Tables 4.2.6.8 and 6.1.1.4'
S S 0.1246 0.1234 'International Tables Vol C Tables 4.2.6.8 and 6.1.1.4'
H H 0.0000 0.0000 'International Tables Vol C Tables 4.2.6.8 and 6.1.1.4'

loop_
_geom_angle_atom_site_label_1
_geom_angle_atom_site_label_2
_geom_angle_atom_site_label_3
_geom_angle
O2 S1 N2 109.71(12)
O2 S1 C11 107.28(11)
N2 S1 C11 94.22(11)
C8 N1 C1 109.7(2)
C8 N1 C9 124.0(2)
C1 N1 C9 125.8(2)
C10 N2 C7 60.89(17)
C10 N2 S1 116.52(18)
C7 N2 S1 117.29(16)
C2 C1 C6 119.7(2)
C2 C1 N1 129.0(2)
C6 C1 N1 111.3(2)
F1 C2 C1 120.7(2)
F1 C2 C3 119.7(2)
C1 C2 C3 119.5(3)
C4 C3 C2 120.4(2)
C4 C3 H3 119.8
C2 C3 H3 119.8
C3 C4 C5 120.7(3)
C3 C4 H4 119.6
C5 C4 H4 119.6
C6 C5 C4 118.5(2)
C6 C5 H5 120.8
C4 C5 H5 120.8
C5 C6 C1 121.0(2)
C5 C6 C7 133.1(2)
C1 C6 C7 105.8(2)
N2 C7 C6 127.1(2)
N2 C7 C10 58.81(16)
C6 C7 C10 126.2(2)
N2 C7 C8 112.83(19)
C6 C7 C8 105.5(2)
C10 C7 C8 120.5(2)
O1 C8 N1 125.7(3)
O1 C8 C7 126.7(2)
N1 C8 C7 107.6(2)
N1 C9 H9A 109.5
N1 C9 H9B 109.5
H9A C9 H9B 109.5
N1 C9 H9C 109.5
H9A C9 H9C 109.5
H9B C9 H9C 109.5
N2 C10 C7 60.30(16)
N2 C10 H10A 117.7
C7 C10 H10A 117.7
N2 C10 H10B 117.7
C7 C10 H10B 117.7
H10A C10 H10B 114.9
C13 C11 C12 112.6(2)
C13 C11 C14 111.2(2)
C12 C11 C14 111.2(2)
C13 C11 S1 106.66(18)
C12 C11 S1 110.81(18)
C14 C11 S1 103.94(17)
C11 C12 H12A 109.5
C11 C12 H12B 109.5
H12A C12 H12B 109.5
C11 C12 H12C 109.5
H12A C12 H12C 109.5
H12B C12 H12C 109.5
C11 C13 H13A 109.5
C11 C13 H13B 109.5
H13A C13 H13B 109.5
C11 C13 H13C 109.5
H13A C13 H13C 109.5
H13B C13 H13C 109.5
C11 C14 H14A 109.5
C11 C14 H14B 109.5
H14A C14 H14B 109.5
C11 C14 H14C 109.5
H14A C14 H14C 109.5
H14B C14 H14C 109.5

loop_
_geom_bond_atom_site_label_1
_geom_bond_atom_site_label_2
_geom_bond_distance
S1 O2 1.4809(18)
S1 N2 1.739(2)
S1 C11 1.851(3)
F1 C2 1.351(3)
O1 C8 1.222(3)
N1 C8 1.372(3)
N1 C1 1.419(3)
N1 C9 1.453(3)
N2 C10 1.468(3)
N2 C7 1.491(3)
C1 C2 1.384(3)
C1 C6 1.398(4)
C2 C3 1.389(4)
C3 C4 1.382(4)
C3 H3 0.9300
C4 C5 1.396(4)
C4 H4 0.9300
C5 C6 1.384(4)
C5 H5 0.9300
C6 C7 1.495(3)
C7 C10 1.499(4)
C7 C8 1.507(4)
C9 H9A 0.9600
C9 H9B 0.9600
C9 H9C 0.9600
C10 H10A 0.9700
C10 H10B 0.9700
C11 C13 1.517(4)
C11 C12 1.520(4)
C11 C14 1.538(4)
C12 H12A 0.9600
C12 H12B 0.9600
C12 H12C 0.9600
C13 H13A 0.9600
C13 H13B 0.9600
C13 H13C 0.9600
C14 H14A 0.9600
C14 H14B 0.9600
C14 H14C 0.9600

loop_
_geom_torsion_atom_site_label_1
_geom_torsion_atom_site_label_2
_geom_torsion_atom_site_label_3
_geom_torsion_atom_site_label_4
_geom_torsion
O2 S1 N2 C10 -4.34(19)
C11 S1 N2 C10 -114.39(18)
O2 S1 N2 C7 -73.59(19)
C11 S1 N2 C7 176.36(19)
C8 N1 C1 C2 -179.3(3)
C9 N1 C1 C2 8.9(4)
C8 N1 C1 C6 0.7(3)
C9 N1 C1 C6 -171.1(2)
C6 C1 C2 F1 -177.8(2)
N1 C1 C2 F1 2.1(4)
C6 C1 C2 C3 2.5(4)
N1 C1 C2 C3 -177.5(3)
F1 C2 C3 C4 179.8(2)
C1 C2 C3 C4 -0.5(4)
C2 C3 C4 C5 -1.1(4)
C3 C4 C5 C6 0.6(4)
C4 C5 C6 C1 1.4(4)
C4 C5 C6 C7 178.7(3)
C2 C1 C6 C5 -3.0(4)
N1 C1 C6 C5 177.0(2)
C2 C1 C6 C7 179.1(2)
N1 C1 C6 C7 -0.9(3)
C10 N2 C7 C6 -114.1(3)
S1 N2 C7 C6 -7.4(3)
S1 N2 C7 C10 106.7(2)
C10 N2 C7 C8 112.9(3)
S1 N2 C7 C8 -140.38(18)
C5 C6 C7 N2 47.6(4)
C1 C6 C7 N2 -134.8(3)
C5 C6 C7 C10 -27.9(5)
C1 C6 C7 C10 149.7(3)
C5 C6 C7 C8 -176.8(3)
C1 C6 C7 C8 0.8(3)
C1 N1 C8 O1 -178.7(3)
C9 N1 C8 O1 -6.7(4)
C1 N1 C8 C7 -0.2(3)
C9 N1 C8 C7 171.8(2)
N2 C7 C8 O1 -39.1(4)
C6 C7 C8 O1 178.2(3)
C10 C7 C8 O1 27.1(4)
N2 C7 C8 N1 142.4(2)
C6 C7 C8 N1 -0.4(3)
C10 C7 C8 N1 -151.5(2)
S1 N2 C10 C7 -107.98(19)
C6 C7 C10 N2 115.5(3)
C8 C7 C10 N2 -99.8(2)
O2 S1 C11 C13 -178.22(19)
N2 S1 C11 C13 -66.07(19)
O2 S1 C11 C12 -55.3(2)
N2 S1 C11 C12 56.8(2)
O2 S1 C11 C14 64.2(2)
N2 S1 C11 C14 176.36(18)
